data_7108949
loop_
_publ_author_name
'Hiroaki Shoji'
'Seiya Kobatake'

_publ_section_title
;
 Thermal bleaching reactions of photochromic diarylethenes with
 thiophene-S,S-dioxide for a light-starting irreversible thermosensor
;
_journal_name_full Chem.Commun.
_journal_page_first 2362
_journal_paper_doi 10.1039/c3cc00053b
_journal_volume 49
_journal_year 2013
_chemical_formula_moiety 'C31 H26 F6 S'
_chemical_formula_sum 'C31 H26 F6 S'
_chemical_formula_weight 544.59
_chemical_name_systematic
;
?
;
_space_group_IT_number 15
_symmetry_cell_setting monoclinic
_symmetry_space_group_name_Hall '-C 2yc'
_symmetry_space_group_name_H-M 'C 1 2/c 1'
_atom_sites_solution_hydrogens geom
_atom_sites_solution_primary direct
_atom_sites_solution_secondary difmap
_audit_creation_method SHELXL-97
_cell_angle_alpha 90.00
_cell_angle_beta 101.266(3)
_cell_angle_gamma 90.00
_cell_formula_units_Z 8
_cell_length_a 38.047(4)
_cell_length_b 6.0219(6)
_cell_length_c 23.213(3)
_cell_measurement_reflns_used 13990
_cell_measurement_temperature 123(2)
_cell_measurement_theta_max 27.4
_cell_measurement_theta_min 3.1
_cell_volume 5216.0(10)
_computing_cell_refinement PROCESS-AUTO
_computing_data_collection PROCESS-AUTO
_computing_data_reduction CrystalStructure
_computing_molecular_graphics ORTEP-3
_computing_publication_material 'CrystalStructure 3.6.0'
_computing_structure_refinement 'SHELXL-97 (Sheldrick, 1997)'
_computing_structure_solution 'SHELXS-97 (Sheldrick, 1990)'
_diffrn_ambient_temperature 123(2)
_diffrn_detector_area_resol_mean 10.00
_diffrn_measured_fraction_theta_full 0.996
_diffrn_measured_fraction_theta_max 0.996
_diffrn_measurement_device_type 'Rigaku RAXIS-RAPID'
_diffrn_measurement_method \w
_diffrn_radiation_monochromator graphite
_diffrn_radiation_source 'fine-focus sealed tube'
_diffrn_radiation_type MoK\a
_diffrn_radiation_wavelength 0.71075
_diffrn_reflns_av_R_equivalents 0.1255
_diffrn_reflns_av_sigmaI/netI 0.0996
_diffrn_reflns_limit_h_max 48
_diffrn_reflns_limit_h_min -47
_diffrn_reflns_limit_k_max 7
_diffrn_reflns_limit_k_min -7
_diffrn_reflns_limit_l_max 30
_diffrn_reflns_limit_l_min -30
_diffrn_reflns_number 20530
_diffrn_reflns_theta_full 27.44
_diffrn_reflns_theta_max 27.44
_diffrn_reflns_theta_min 3.08
_exptl_absorpt_coefficient_mu 0.186
_exptl_absorpt_correction_type none
_exptl_crystal_colour colorless
_exptl_crystal_density_diffrn 1.387
_exptl_crystal_density_method 'not measured'
_exptl_crystal_description needle
_exptl_crystal_F_000 2256
_exptl_crystal_size_max 0.50
_exptl_crystal_size_mid 0.30
_exptl_crystal_size_min 0.10
_refine_diff_density_max 0.326
_refine_diff_density_min -0.427
_refine_diff_density_rms 0.086
_refine_ls_extinction_method none
_refine_ls_goodness_of_fit_ref 1.074
_refine_ls_hydrogen_treatment refall
_refine_ls_matrix_type full
_refine_ls_number_parameters 348
_refine_ls_number_reflns 5934
_refine_ls_number_restraints 0
_refine_ls_restrained_S_all 1.074
_refine_ls_R_factor_all 0.1300
_refine_ls_R_factor_gt 0.0786
_refine_ls_shift/su_max 0.001
_refine_ls_shift/su_mean 0.000
_refine_ls_structure_factor_coef Fsqd
_refine_ls_weighting_details 'calc w=1/[\s^2^(Fo^2^)+(0.0767P)^2^+20.8646P] where P=(Fo^2^+2Fc^2^)/3'
_refine_ls_weighting_scheme calc
_refine_ls_wR_factor_gt 0.2012
_refine_ls_wR_factor_ref 0.2251
_reflns_number_gt 3552
_reflns_number_total 5934
_reflns_threshold_expression >2sigma(I)
_cod_data_source_file c3cc00053b.txt
_cod_data_source_block shelxl3
_cod_database_code 7108949

loop_
_symmetry_equiv_pos_as_xyz
'x, y, z'
'-x, y, -z+1/2'
'x+1/2, y+1/2, z'
'-x+1/2, y+1/2, -z+1/2'
'-x, -y, -z'
'x, -y, z-1/2'
'-x+1/2, -y+1/2, -z'
'x+1/2, -y+1/2, z-1/2'

loop_
_atom_site_label
_atom_site_type_symbol
_atom_site_fract_x
_atom_site_fract_y
_atom_site_fract_z
_atom_site_U_iso_or_equiv
_atom_site_adp_type
_atom_site_occupancy
_atom_site_symmetry_multiplicity
_atom_site_calc_flag
_atom_site_refinement_flags
S1 S 0.54151(3) 0.8800(2) 0.46400(5) 0.0333(3) Uani 1 1 d .
F1 F 0.65558(7) 0.2226(5) 0.31633(11) 0.0422(7) Uani 1 1 d .
F2 F 0.63607(7) 0.4962(5) 0.25727(10) 0.0408(7) Uani 1 1 d .
F3 F 0.59526(8) 0.0371(5) 0.30091(15) 0.0554(8) Uani 1 1 d .
F4 F 0.58334(7) 0.2399(6) 0.22219(11) 0.0525(8) Uani 1 1 d .
F5 F 0.54340(7) 0.2306(4) 0.33091(12) 0.0429(7) Uani 1 1 d .
F6 F 0.54243(7) 0.4930(5) 0.26592(11) 0.0430(7) Uani 1 1 d .
C1 C 0.69850(11) 0.6867(7) 0.51452(19) 0.0321(10) Uani 1 1 d .
H1A H 0.6876 0.5420 0.5193 0.048 Uiso 1 1 calc R
H1B H 0.7104 0.7428 0.5530 0.048 Uiso 1 1 calc R
H1C H 0.7161 0.6707 0.4892 0.048 Uiso 1 1 calc R
C2 C 0.68613(12) 1.0621(7) 0.4662(2) 0.0350(10) Uani 1 1 d .
H2A H 0.7006 1.0222 0.4372 0.052 Uiso 1 1 calc R
H2B H 0.7014 1.1328 0.5001 0.052 Uiso 1 1 calc R
H2C H 0.6672 1.1655 0.4484 0.052 Uiso 1 1 calc R
C3 C 0.66910(10) 0.8514(6) 0.48629(17) 0.0235(8) Uani 1 1 d .
H3 H 0.6564 0.8986 0.5182 0.028 Uiso 1 1 calc R
C4 C 0.64068(10) 0.7498(6) 0.43807(17) 0.0236(8) Uani 1 1 d .
C5 C 0.64967(10) 0.6250(7) 0.39275(17) 0.0241(8) Uani 1 1 d .
C6 C 0.68743(11) 0.5948(7) 0.38413(18) 0.0273(9) Uani 1 1 d .
H6 H 0.7016 0.4829 0.4064 0.033 Uiso 1 1 calc R
C7 C 0.70236(11) 0.7154(7) 0.34716(18) 0.0279(9) Uani 1 1 d .
H7 H 0.6883 0.8307 0.3262 0.034 Uiso 1 1 calc R
C8 C 0.73899(11) 0.6841(7) 0.33613(17) 0.0261(9) Uani 1 1 d .
C9 C 0.75901(11) 0.4900(7) 0.35217(18) 0.0292(9) Uani 1 1 d .
H9 H 0.7485 0.3695 0.3692 0.035 Uiso 1 1 calc R
C10 C 0.79393(12) 0.4727(8) 0.3434(2) 0.0350(10) Uani 1 1 d .
H10 H 0.8073 0.3416 0.3551 0.042 Uiso 1 1 calc R
C11 C 0.80943(12) 0.6455(8) 0.3177(2) 0.0365(10) Uani 1 1 d .
H11 H 0.8335 0.6337 0.3123 0.044 Uiso 1 1 calc R
C12 C 0.78976(12) 0.8353(8) 0.2999(2) 0.0357(10) Uani 1 1 d .
H12 H 0.8001 0.9521 0.2813 0.043 Uiso 1 1 calc R
C13 C 0.75480(11) 0.8555(7) 0.30905(19) 0.0318(9) Uani 1 1 d .
H13 H 0.7415 0.9865 0.2969 0.038 Uiso 1 1 calc R
C14 C 0.62202(11) 0.5127(6) 0.35258(17) 0.0245(8) Uani 1 1 d .
C15 C 0.62829(11) 0.3710(7) 0.30249(18) 0.0283(9) Uani 1 1 d .
C16 C 0.59248(12) 0.2484(8) 0.28114(19) 0.0334(10) Uani 1 1 d .
C17 C 0.56489(11) 0.3760(7) 0.30934(17) 0.0295(9) Uani 1 1 d .
C18 C 0.58639(11) 0.5251(6) 0.35455(16) 0.0239(8) Uani 1 1 d .
C19 C 0.48182(13) 0.5134(10) 0.4110(3) 0.0560(15) Uani 1 1 d .
H19A H 0.4957 0.3873 0.4301 0.084 Uiso 1 1 calc R
H19B H 0.4594 0.4595 0.3870 0.084 Uiso 1 1 calc R
H19C H 0.4765 0.6155 0.4411 0.084 Uiso 1 1 calc R
C20 C 0.48266(13) 0.8349(9) 0.3423(2) 0.0484(13) Uani 1 1 d .
H20A H 0.4795 0.9435 0.3723 0.073 Uiso 1 1 calc R
H20B H 0.4592 0.7856 0.3210 0.073 Uiso 1 1 calc R
H20C H 0.4959 0.9036 0.3148 0.073 Uiso 1 1 calc R
C21 C 0.50361(11) 0.6355(8) 0.3718(2) 0.0359(10) Uani 1 1 d .
H21 H 0.5075 0.5307 0.3402 0.043 Uiso 1 1 calc R
C22 C 0.53988(11) 0.7051(7) 0.40588(19) 0.0298(9) Uani 1 1 d .
C23 C 0.57458(11) 0.6618(7) 0.39761(17) 0.0258(9) Uani 1 1 d .
C24 C 0.60248(10) 0.7776(6) 0.43967(17) 0.0229(8) Uani 1 1 d .
C25 C 0.58721(10) 0.9050(7) 0.47903(17) 0.0242(8) Uani 1 1 d .
C26 C 0.60077(10) 1.0604(7) 0.52795(18) 0.0258(9) Uani 1 1 d .
C27 C 0.59870(10) 1.0051(7) 0.58630(17) 0.0258(9) Uani 1 1 d .
H27 H 0.5903 0.8625 0.5946 0.031 Uiso 1 1 calc R
C28 C 0.60877(11) 1.1552(7) 0.63138(18) 0.0285(9) Uani 1 1 d .
H28 H 0.6072 1.1148 0.6704 0.034 Uiso 1 1 calc R
C29 C 0.62123(11) 1.3659(7) 0.62034(18) 0.0303(9) Uani 1 1 d .
H29 H 0.6283 1.4691 0.6514 0.036 Uiso 1 1 calc R
C30 C 0.62316(11) 1.4221(7) 0.56258(19) 0.0310(10) Uani 1 1 d .
H30 H 0.6316 1.5650 0.5545 0.037 Uiso 1 1 calc R
C31 C 0.61305(11) 1.2738(7) 0.51727(18) 0.0272(9) Uani 1 1 d .
H31 H 0.6144 1.3160 0.4783 0.033 Uiso 1 1 calc R

loop_
_atom_site_aniso_label
_atom_site_aniso_U_11
_atom_site_aniso_U_22
_atom_site_aniso_U_33
_atom_site_aniso_U_23
_atom_site_aniso_U_13
_atom_site_aniso_U_12
S1 0.0219(5) 0.0429(6) 0.0364(6) -0.0122(5) 0.0094(4) -0.0011(5)
F1 0.0367(15) 0.0474(16) 0.0396(15) -0.0125(13) 0.0005(12) 0.0161(13)
F2 0.0459(16) 0.0558(17) 0.0232(12) -0.0002(12) 0.0131(12) -0.0073(13)
F3 0.0526(18) 0.0304(15) 0.086(2) -0.0016(15) 0.0215(17) 0.0023(13)
F4 0.0403(16) 0.089(2) 0.0271(14) -0.0233(15) 0.0029(12) -0.0040(16)
F5 0.0400(15) 0.0442(15) 0.0481(16) -0.0136(13) 0.0173(13) -0.0167(13)
F6 0.0387(15) 0.0521(17) 0.0318(14) -0.0081(13) -0.0088(12) 0.0108(13)
C1 0.025(2) 0.038(2) 0.031(2) -0.0066(19) 0.0012(18) 0.0008(18)
C2 0.035(2) 0.032(2) 0.041(3) -0.005(2) 0.014(2) -0.0074(19)
C3 0.0216(19) 0.026(2) 0.0221(19) -0.0016(16) 0.0034(16) -0.0026(16)
C4 0.0230(19) 0.0236(19) 0.0243(19) 0.0003(16) 0.0050(16) -0.0016(16)
C5 0.0212(19) 0.026(2) 0.025(2) 0.0033(17) 0.0051(16) -0.0007(16)
C6 0.023(2) 0.032(2) 0.027(2) -0.0030(18) 0.0052(17) 0.0019(17)
C7 0.026(2) 0.027(2) 0.032(2) 0.0032(18) 0.0089(18) 0.0029(17)
C8 0.025(2) 0.031(2) 0.023(2) -0.0011(17) 0.0069(17) -0.0023(17)
C9 0.029(2) 0.031(2) 0.029(2) -0.0001(18) 0.0078(18) 0.0014(18)
C10 0.030(2) 0.039(2) 0.036(2) -0.002(2) 0.008(2) 0.008(2)
C11 0.026(2) 0.046(3) 0.039(3) -0.001(2) 0.010(2) 0.002(2)
C12 0.032(2) 0.042(3) 0.034(2) 0.004(2) 0.010(2) -0.008(2)
C13 0.029(2) 0.035(2) 0.031(2) 0.0010(19) 0.0074(19) 0.0004(19)
C14 0.028(2) 0.0245(19) 0.0225(19) 0.0005(16) 0.0079(16) 0.0006(17)
C15 0.026(2) 0.033(2) 0.025(2) -0.0007(18) 0.0046(17) 0.0023(18)
C16 0.035(2) 0.037(2) 0.029(2) -0.0066(19) 0.0071(19) 0.004(2)
C17 0.030(2) 0.035(2) 0.022(2) -0.0015(18) 0.0022(17) 0.0005(19)
C18 0.0260(19) 0.026(2) 0.0200(18) -0.0002(16) 0.0043(16) 0.0019(16)
C19 0.029(3) 0.065(4) 0.069(4) 0.014(3) -0.002(2) -0.016(3)
C20 0.032(3) 0.056(3) 0.051(3) 0.002(3) -0.008(2) -0.005(2)
C21 0.023(2) 0.044(3) 0.042(3) -0.009(2) 0.0083(19) -0.001(2)
C22 0.020(2) 0.038(2) 0.031(2) -0.0058(19) 0.0060(17) -0.0035(18)
C23 0.024(2) 0.028(2) 0.026(2) -0.0014(16) 0.0061(17) -0.0020(16)
C24 0.0205(18) 0.026(2) 0.0220(19) 0.0014(16) 0.0044(16) 0.0005(16)
C25 0.0218(19) 0.029(2) 0.0222(19) -0.0005(16) 0.0052(16) 0.0004(16)
C26 0.0201(19) 0.029(2) 0.029(2) -0.0032(17) 0.0084(17) 0.0019(16)
C27 0.024(2) 0.026(2) 0.029(2) 0.0012(17) 0.0082(17) 0.0005(16)
C28 0.028(2) 0.036(2) 0.022(2) 0.0020(18) 0.0065(17) 0.0015(18)
C29 0.030(2) 0.035(2) 0.026(2) -0.0070(18) 0.0060(18) 0.0028(19)
C30 0.033(2) 0.025(2) 0.038(2) -0.0024(18) 0.015(2) -0.0030(18)
C31 0.030(2) 0.030(2) 0.022(2) 0.0004(17) 0.0068(17) 0.0032(18)

loop_
_atom_type_symbol
_atom_type_description
_atom_type_scat_dispersion_real
_atom_type_scat_dispersion_imag
_atom_type_scat_source
C C 0.0033 0.0016 'International Tables Vol C Tables 4.2.6.8 and 6.1.1.4'
H H 0.0000 0.0000 'International Tables Vol C Tables 4.2.6.8 and 6.1.1.4'
F F 0.0171 0.0103 'International Tables Vol C Tables 4.2.6.8 and 6.1.1.4'
S S 0.1246 0.1234 'International Tables Vol C Tables 4.2.6.8 and 6.1.1.4'

loop_
_geom_angle_atom_site_label_1
_geom_angle_atom_site_label_2
_geom_angle_atom_site_label_3
_geom_angle
C22 S1 C25 95.40(19)
C4 C3 C2 112.9(3)
C4 C3 C1 113.9(3)
C2 C3 C1 110.2(3)
C5 C4 C24 118.1(4)
C5 C4 C3 122.0(3)
C24 C4 C3 119.9(3)
C4 C5 C14 119.4(3)
C4 C5 C6 123.4(4)
C14 C5 C6 117.2(3)
C7 C6 C5 124.1(4)
C6 C7 C8 125.3(4)
C13 C8 C9 118.2(4)
C13 C8 C7 119.0(4)
C9 C8 C7 122.8(4)
C10 C9 C8 120.6(4)
C9 C10 C11 120.5(4)
C12 C11 C10 119.8(4)
C11 C12 C13 120.2(4)
C12 C13 C8 120.7(4)
C18 C14 C5 124.0(4)
C18 C14 C15 111.5(4)
C5 C14 C15 124.5(3)
F1 C15 F2 105.8(3)
F1 C15 C14 114.9(3)
F2 C15 C14 111.8(3)
F1 C15 C16 110.3(3)
F2 C15 C16 109.1(3)
C14 C15 C16 104.9(3)
F4 C16 F3 107.3(4)
F4 C16 C15 112.4(4)
F3 C16 C15 109.6(4)
F4 C16 C17 112.8(4)
F3 C16 C17 109.8(4)
C15 C16 C17 104.8(3)
F5 C17 F6 105.5(3)
F5 C17 C18 114.5(3)
F6 C17 C18 112.4(4)
F5 C17 C16 110.1(4)
F6 C17 C16 108.6(3)
C18 C17 C16 105.8(3)
C14 C18 C23 120.2(4)
C14 C18 C17 110.7(3)
C23 C18 C17 129.1(4)
C22 C21 C20 111.1(4)
C22 C21 C19 111.5(4)
C20 C21 C19 110.3(4)
C23 C22 C21 132.0(4)
C23 C22 S1 109.6(3)
C21 C22 S1 118.4(3)
C22 C23 C18 129.6(4)
C22 C23 C24 113.6(3)
C18 C23 C24 116.8(3)
C25 C24 C23 110.8(3)
C25 C24 C4 128.0(4)
C23 C24 C4 121.2(3)
C24 C25 C26 135.8(4)
C24 C25 S1 110.6(3)
C26 C25 S1 113.5(3)
C31 C26 C27 117.9(4)
C31 C26 C25 121.3(4)
C27 C26 C25 120.6(4)
C28 C27 C26 120.9(4)
C27 C28 C29 120.7(4)
C28 C29 C30 118.6(4)
C31 C30 C29 121.1(4)
C30 C31 C26 120.8(4)

loop_
_geom_bond_atom_site_label_1
_geom_bond_atom_site_label_2
_geom_bond_distance
S1 C22 1.703(4)
S1 C25 1.712(4)
F1 C15 1.360(5)
F2 C15 1.371(5)
F3 C16 1.349(5)
F4 C16 1.345(5)
F5 C17 1.359(5)
F6 C17 1.381(5)
C1 C3 1.542(6)
C2 C3 1.538(6)
C3 C4 1.524(5)
C4 C5 1.389(5)
C4 C24 1.471(5)
C5 C14 1.432(6)
C5 C6 1.500(5)
C6 C7 1.333(6)
C7 C8 1.477(5)
C8 C13 1.403(6)
C8 C9 1.405(6)
C9 C10 1.387(6)
C10 C11 1.387(6)
C11 C12 1.384(7)
C12 C13 1.393(6)
C14 C18 1.367(5)
C14 C15 1.498(5)
C15 C16 1.544(6)
C16 C17 1.545(6)
C17 C18 1.497(6)
C18 C23 1.433(5)
C19 C21 1.534(7)
C20 C21 1.527(7)
C21 C22 1.510(6)
C22 C23 1.395(5)
C23 C24 1.470(6)
C24 C25 1.403(5)
C25 C26 1.484(5)
C26 C31 1.406(6)
C26 C27 1.412(5)
C27 C28 1.379(6)
C28 C29 1.396(6)
C29 C30 1.399(6)
C30 C31 1.376(6)

loop_
_geom_torsion_atom_site_label_1
_geom_torsion_atom_site_label_2
_geom_torsion_atom_site_label_3
_geom_torsion_atom_site_label_4
_geom_torsion
C2 C3 C4 C5 77.5(5)
C1 C3 C4 C5 -49.3(5)
C2 C3 C4 C24 -104.3(4)
C1 C3 C4 C24 129.0(4)
C24 C4 C5 C14 -5.4(6)
C3 C4 C5 C14 172.9(4)
C24 C4 C5 C6 176.4(4)
C3 C4 C5 C6 -5.3(6)
C4 C5 C6 C7 -96.9(5)
C14 C5 C6 C7 84.8(5)
C5 C6 C7 C8 -177.6(4)
C6 C7 C8 C13 -162.9(4)
C6 C7 C8 C9 16.4(7)
C13 C8 C9 C10 2.4(6)
C7 C8 C9 C10 -176.9(4)
C8 C9 C10 C11 -1.1(7)
C9 C10 C11 C12 -1.0(7)
C10 C11 C12 C13 1.7(7)
C11 C12 C13 C8 -0.3(7)
C9 C8 C13 C12 -1.7(6)
C7 C8 C13 C12 177.7(4)
C4 C5 C14 C18 2.1(6)
C6 C5 C14 C18 -179.6(4)
C4 C5 C14 C15 -179.2(4)
C6 C5 C14 C15 -0.9(6)
C18 C14 C15 F1 -134.3(4)
C5 C14 C15 F1 46.8(5)
C18 C14 C15 F2 105.0(4)
C5 C14 C15 F2 -73.9(5)
C18 C14 C15 C16 -13.1(5)
C5 C14 C15 C16 168.1(4)
F1 C15 C16 F4 -97.7(4)
F2 C15 C16 F4 18.1(5)
C14 C15 C16 F4 138.0(4)
F1 C15 C16 F3 21.5(5)
F2 C15 C16 F3 137.3(3)
C14 C15 C16 F3 -102.7(4)
F1 C15 C16 C17 139.4(3)
F2 C15 C16 C17 -104.8(4)
C14 C15 C16 C17 15.1(4)
F4 C16 C17 F5 100.8(4)
F3 C16 C17 F5 -18.8(5)
C15 C16 C17 F5 -136.6(3)
F4 C16 C17 F6 -14.2(5)
F3 C16 C17 F6 -133.8(4)
C15 C16 C17 F6 108.5(4)
F4 C16 C17 C18 -135.0(4)
F3 C16 C17 C18 105.3(4)
C15 C16 C17 C18 -12.4(4)
C5 C14 C18 C23 1.9(6)
C15 C14 C18 C23 -176.9(3)
C5 C14 C18 C17 -175.9(4)
C15 C14 C18 C17 5.3(5)
F5 C17 C18 C14 126.2(4)
F6 C17 C18 C14 -113.5(4)
C16 C17 C18 C14 4.8(5)
F5 C17 C18 C23 -51.3(6)
F6 C17 C18 C23 68.9(5)
C16 C17 C18 C23 -172.7(4)
C20 C21 C22 C23 -112.9(6)
C19 C21 C22 C23 123.6(5)
C20 C21 C22 S1 63.4(5)
C19 C21 C22 S1 -60.1(5)
C25 S1 C22 C23 0.6(3)
C25 S1 C22 C21 -176.5(4)
C21 C22 C23 C18 -3.5(8)
S1 C22 C23 C18 179.9(4)
C21 C22 C23 C24 175.9(4)
S1 C22 C23 C24 -0.7(5)
C14 C18 C23 C22 177.2(4)
C17 C18 C23 C22 -5.5(7)
C14 C18 C23 C24 -2.2(6)
C17 C18 C23 C24 175.1(4)
C22 C23 C24 C25 0.4(5)
C18 C23 C24 C25 179.9(3)
C22 C23 C24 C4 179.3(4)
C18 C23 C24 C4 -1.2(5)
C5 C4 C24 C25 -176.3(4)
C3 C4 C24 C25 5.4(6)
C5 C4 C24 C23 5.1(6)
C3 C4 C24 C23 -173.3(4)
C23 C24 C25 C26 -176.9(4)
C4 C24 C25 C26 4.4(8)
C23 C24 C25 S1 0.0(4)
C4 C24 C25 S1 -178.7(3)
C22 S1 C25 C24 -0.3(3)
C22 S1 C25 C26 177.3(3)
C24 C25 C26 C31 72.3(6)
S1 C25 C26 C31 -104.5(4)
C24 C25 C26 C27 -113.4(5)
S1 C25 C26 C27 69.8(4)
C31 C26 C27 C28 -0.6(6)
C25 C26 C27 C28 -175.1(4)
C26 C27 C28 C29 0.1(6)
C27 C28 C29 C30 0.3(6)
C28 C29 C30 C31 0.0(6)
C29 C30 C31 C26 -0.6(6)
C27 C26 C31 C30 0.9(6)
C25 C26 C31 C30 175.3(4)
